data_4309865
loop_
_publ_author_name
'George J. P. Britovsek'
'Jason England'
'Andrew J. P. White'

_publ_section_title
;
Non-heme Iron(II) Complexes Containing Tripodal Tetradentate Nitrogen
Ligands and Their Application in Alkane Oxidation Catalysis
;
_journal_name_full 'Inorganic Chemistry'
_journal_page_first 8125
_journal_page_last 8134
_journal_paper_doi 10.1021/ic0509229
_journal_volume 44
_journal_year 2005
_chemical_formula_sum 'C18 H22 F6 Fe N4 O6 S2'
_chemical_formula_weight 624.37
_chemical_name_systematic
; 
 ? 
;
_space_group_IT_number 9
_symmetry_cell_setting monoclinic
_symmetry_space_group_name_Hall 'C -2yc'
_symmetry_space_group_name_H-M 'C 1 c 1'
_atom_sites_solution_hydrogens geom
_atom_sites_solution_primary direct
_atom_sites_solution_secondary difmap
_audit_creation_method SHELXL-97
_cell_angle_alpha 90.00
_cell_angle_beta 92.57(3)
_cell_angle_gamma 90.00
_cell_formula_units_Z 4
_cell_length_a 11.768(4)
_cell_length_b 26.186(7)
_cell_length_c 8.497(3)
_cell_measurement_reflns_used 37
_cell_measurement_temperature 203(2)
_cell_measurement_theta_max 12.82
_cell_measurement_theta_min 2.00
_cell_volume 2615.8(15)
_computing_cell_refinement 'Bruker XSCANS'
_computing_data_collection 'Bruker XSCANS'
_computing_data_reduction 'Bruker SHELXTL'
_computing_molecular_graphics 'Bruker SHELXTL'
_computing_publication_material 'Bruker SHELXTL'
_computing_structure_refinement 'SHELXL-97 (Sheldrick, 1997)'
_computing_structure_solution 'SHELXS-97 (Sheldrick, 1990)'
_diffrn_ambient_temperature 203(2)
_diffrn_measured_fraction_theta_full 0.994
_diffrn_measured_fraction_theta_max 0.994
_diffrn_measurement_device_type 'Bruker P4'
_diffrn_measurement_method '\w scans'
_diffrn_radiation_monochromator graphite
_diffrn_radiation_source 'fine-focus sealed tube'
_diffrn_radiation_type MoK\a
_diffrn_radiation_wavelength 0.71073
_diffrn_reflns_av_R_equivalents 0.0000
_diffrn_reflns_av_sigmaI/netI 0.0457
_diffrn_reflns_limit_h_max 13
_diffrn_reflns_limit_h_min 0
_diffrn_reflns_limit_k_max 0
_diffrn_reflns_limit_k_min -30
_diffrn_reflns_limit_l_max 10
_diffrn_reflns_limit_l_min -10
_diffrn_reflns_number 2403
_diffrn_reflns_theta_full 24.99
_diffrn_reflns_theta_max 24.99
_diffrn_reflns_theta_min 1.90
_diffrn_standards_interval_count 97
_diffrn_standards_number 3
_exptl_absorpt_coefficient_mu 0.819
_exptl_absorpt_correction_T_max 0.8818
_exptl_absorpt_correction_T_min 0.6047
_exptl_absorpt_correction_type empirical
_exptl_crystal_colour Yellow
_exptl_crystal_density_diffrn 1.585
_exptl_crystal_density_method 'not measured'
_exptl_crystal_description 'blocky needles'
_exptl_crystal_F_000 1272
_exptl_crystal_size_max 1.00
_exptl_crystal_size_mid 0.30
_exptl_crystal_size_min 0.30
_refine_diff_density_max 0.195
_refine_diff_density_min -0.192
_refine_diff_density_rms 0.048
_refine_ls_abs_structure_details 'Flack H D (1983), Acta Cryst. A39, 876-881'
_refine_ls_abs_structure_Flack -0.014(19)
_refine_ls_extinction_method none
_refine_ls_goodness_of_fit_ref 1.018
_refine_ls_hydrogen_treatment mixed
_refine_ls_matrix_type full
_refine_ls_number_parameters 334
_refine_ls_number_reflns 2403
_refine_ls_number_restraints 2
_refine_ls_restrained_S_all 1.017
_refine_ls_R_factor_all 0.0348
_refine_ls_R_factor_gt 0.0293
_refine_ls_shift/su_max 0.000
_refine_ls_shift/su_mean 0.000
_refine_ls_structure_factor_coef Fsqd
_refine_ls_weighting_details 'calc w=1/[\s^2^(Fo^2^)+(0.0355P)^2^+0.0000P] where P=(Fo^2^+2Fc^2^)/3'
_refine_ls_weighting_scheme calc
_refine_ls_wR_factor_gt 0.0661
_refine_ls_wR_factor_ref 0.0683
_reflns_number_gt 2231
_reflns_number_total 2403
_reflns_threshold_expression >2sigma(I)
_cod_data_source_file ic0509229si20050607_024408_1.cif
_cod_data_source_block Compound_[Fe(3)(OTf)2]
_cod_depositor_comments
;
The following automatic conversions were performed:
'_symmetry_cell_setting' value 'Monoclinic' changed to 'monoclinic'
according to '/home/saulius/struct/CIF-dictionaries/cif_core.dic'
dictionary named 'cif_core.dic' version 2.4.1 from
2010-06-29.

'_exptl_absorpt_correction_type' value 'Empirical' changed to
'empirical' according to
'/home/saulius/struct/CIF-dictionaries/cif_core.dic' dictionary named
'cif_core.dic' version 2.4.1 from 2010-06-29.

Automatic conversion script
Id: cif_fix_enum 1527 2010-12-29 10:47:43Z saulius 
;
_cod_database_code 4309865

loop_
_symmetry_equiv_pos_as_xyz
'x, y, z'
'x, -y, z+1/2'
'x+1/2, y+1/2, z'
'x+1/2, -y+1/2, z+1/2'

loop_
_atom_site_label
_atom_site_type_symbol
_atom_site_fract_x
_atom_site_fract_y
_atom_site_fract_z
_atom_site_U_iso_or_equiv
_atom_site_adp_type
_atom_site_occupancy
_atom_site_symmetry_multiplicity
_atom_site_calc_flag
_atom_site_refinement_flags
_atom_site_disorder_assembly
_atom_site_disorder_group
Fe Fe 0.47262(5) 0.85101(2) 0.66190(5) 0.02888(13) Uani 1 1 d . . .
N1 N 0.4700(3) 0.77304(14) 0.7449(4) 0.0349(8) Uani 1 1 d . . .
C2 C 0.5099(4) 0.75766(19) 0.8874(5) 0.0391(9) Uani 1 1 d . . .
H2A H 0.5385 0.7826 0.9583 0.047 Uiso 1 1 calc R . .
C3 C 0.5114(4) 0.7075(2) 0.9356(5) 0.0428(10) Uani 1 1 d . . .
H3A H 0.5401 0.6984 1.0368 0.051 Uiso 1 1 calc R . .
C4 C 0.4697(4) 0.67089(19) 0.8315(6) 0.0467(11) Uani 1 1 d . . .
H4A H 0.4709 0.6362 0.8600 0.056 Uiso 1 1 calc R . .
C5 C 0.4259(4) 0.68582(17) 0.6845(6) 0.0416(9) Uani 1 1 d . . .
H5A H 0.3961 0.6616 0.6123 0.050 Uiso 1 1 calc R . .
C6 C 0.4270(4) 0.73754(17) 0.6461(5) 0.0348(8) Uani 1 1 d . . .
C7 C 0.3735(5) 0.75520(18) 0.4904(5) 0.0485(12) Uani 1 1 d . . .
H7A H 0.3992 0.7329 0.4066 0.058 Uiso 1 1 calc R . .
H7B H 0.2907 0.7517 0.4936 0.058 Uiso 1 1 calc R . .
N8 N 0.4011(4) 0.80854(14) 0.4514(4) 0.0362(8) Uani 1 1 d . . .
C9 C 0.3001(4) 0.83693(18) 0.3911(5) 0.0417(10) Uani 1 1 d . . .
H9A H 0.2347 0.8283 0.4534 0.050 Uiso 1 1 calc R . .
H9B H 0.2821 0.8272 0.2815 0.050 Uiso 1 1 calc R . .
C10 C 0.3220(4) 0.89358(19) 0.4005(5) 0.0365(9) Uani 1 1 d . . .
C11 C 0.2601(5) 0.9268(2) 0.3010(5) 0.0448(11) Uani 1 1 d . . .
H11A H 0.2073 0.9142 0.2243 0.054 Uiso 1 1 calc R . .
C12 C 0.2781(5) 0.9787(2) 0.3180(6) 0.0481(12) Uani 1 1 d . . .
H12A H 0.2373 1.0020 0.2530 0.058 Uiso 1 1 calc R . .
C13 C 0.3573(5) 0.9961(2) 0.4322(6) 0.0467(11) Uani 1 1 d . . .
H13A H 0.3712 1.0313 0.4451 0.056 Uiso 1 1 calc R . .
C14 C 0.4148(4) 0.96102(18) 0.5255(5) 0.0401(9) Uani 1 1 d . . .
H14A H 0.4687 0.9728 0.6022 0.048 Uiso 1 1 calc R . .
N15 N 0.3969(3) 0.91021(15) 0.5116(4) 0.0339(8) Uani 1 1 d . . .
C16 C 0.4936(5) 0.81148(18) 0.3362(5) 0.0433(10) Uani 1 1 d . . .
H16A H 0.4941 0.8456 0.2887 0.052 Uiso 1 1 calc R . .
H16B H 0.4788 0.7865 0.2518 0.052 Uiso 1 1 calc R . .
C17 C 0.6087(5) 0.80078(17) 0.4168(6) 0.0440(10) Uani 1 1 d . . .
H17A H 0.6086 0.7664 0.4621 0.053 Uiso 1 1 calc R . .
H17B H 0.6674 0.8019 0.3386 0.053 Uiso 1 1 calc R . .
N18 N 0.6365(3) 0.83838(15) 0.5429(4) 0.0363(8) Uani 1 1 d . . .
C19 C 0.7271(4) 0.8167(2) 0.6482(6) 0.0465(11) Uani 1 1 d . . .
H19A H 0.7955 0.8119 0.5902 0.070 Uiso 1 1 calc R . .
H19B H 0.7025 0.7840 0.6881 0.070 Uiso 1 1 calc R . .
H19C H 0.7430 0.8398 0.7357 0.070 Uiso 1 1 calc R . .
C20 C 0.6771(5) 0.8872(2) 0.4766(6) 0.0454(10) Uani 1 1 d . . .
H20A H 0.7477 0.8814 0.4246 0.068 Uiso 1 1 calc R . .
H20B H 0.6899 0.9118 0.5610 0.068 Uiso 1 1 calc R . .
H20C H 0.6203 0.9004 0.4009 0.068 Uiso 1 1 calc R . .
S1A S 0.60869(10) 0.89969(4) 0.98793(12) 0.0366(2) Uani 1 1 d . . .
O1A O 0.5614(3) 0.89721(14) 0.8255(4) 0.0390(7) Uani 1 1 d . . .
O1B O 0.6682(4) 0.85427(15) 1.0377(5) 0.0581(9) Uani 1 1 d . . .
O1C O 0.5336(4) 0.92114(16) 1.0980(4) 0.0529(9) Uani 1 1 d . . .
C1A C 0.7195(5) 0.9475(2) 0.9721(7) 0.0548(13) Uani 1 1 d . . .
F1A F 0.7724(5) 0.9551(2) 1.1094(6) 0.1109(19) Uani 1 1 d . . .
F1B F 0.6766(5) 0.99142(15) 0.9203(7) 0.0957(15) Uani 1 1 d . . .
F1C F 0.7962(3) 0.93310(18) 0.8702(6) 0.0854(13) Uani 1 1 d . . .
S2A S 0.22181(10) 0.83743(4) 0.84659(11) 0.0374(2) Uani 1 1 d . . .
O2A O 0.3223(3) 0.86623(15) 0.8076(5) 0.0501(8) Uani 1 1 d . . .
O2B O 0.2157(4) 0.82381(17) 1.0094(4) 0.0608(11) Uani 1 1 d . . .
O2C O 0.1910(4) 0.79753(13) 0.7350(4) 0.0491(9) Uani 1 1 d . . .
C2A C 0.1080(5) 0.8842(2) 0.8136(7) 0.0503(12) Uani 1 1 d . . .
F2A F 0.0073(3) 0.86208(18) 0.8284(6) 0.0841(13) Uani 1 1 d . . .
F2B F 0.1075(4) 0.90342(16) 0.6700(5) 0.0766(11) Uani 1 1 d . . .
F2C F 0.1168(4) 0.92221(15) 0.9171(5) 0.0750(11) Uani 1 1 d . . .

loop_
_atom_site_aniso_label
_atom_site_aniso_U_11
_atom_site_aniso_U_22
_atom_site_aniso_U_33
_atom_site_aniso_U_23
_atom_site_aniso_U_13
_atom_site_aniso_U_12
Fe 0.0342(3) 0.0308(2) 0.0213(2) -0.0004(2) -0.00271(18) -0.0006(3)
N1 0.0400(19) 0.0342(18) 0.0303(17) 0.0012(13) 0.0001(14) -0.0016(15)
C2 0.035(2) 0.051(3) 0.032(2) 0.0037(18) 0.0001(16) 0.0007(19)
C3 0.033(2) 0.054(3) 0.040(2) 0.014(2) -0.0007(18) 0.002(2)
C4 0.041(2) 0.040(2) 0.060(3) 0.016(2) 0.006(2) -0.002(2)
C5 0.044(2) 0.033(2) 0.048(2) 0.0018(18) 0.0039(19) -0.0089(19)
C6 0.038(2) 0.037(2) 0.0298(19) -0.0006(15) 0.0040(16) -0.0018(17)
C7 0.076(4) 0.036(2) 0.033(2) -0.0033(17) -0.007(2) -0.012(2)
N8 0.051(2) 0.0344(18) 0.0231(14) -0.0022(12) -0.0029(15) -0.0040(16)
C9 0.048(3) 0.049(3) 0.0268(19) 0.0002(17) -0.0076(18) -0.007(2)
C10 0.036(2) 0.048(2) 0.026(2) 0.0023(17) 0.0030(17) 0.0033(19)
C11 0.046(3) 0.055(3) 0.033(2) 0.0028(19) -0.0061(19) 0.007(2)
C12 0.051(3) 0.054(3) 0.039(2) 0.011(2) -0.003(2) 0.015(2)
C13 0.052(3) 0.044(2) 0.044(2) 0.0068(19) 0.003(2) 0.009(2)
C14 0.043(2) 0.042(2) 0.035(2) -0.0011(17) -0.0007(18) 0.0031(19)
N15 0.035(2) 0.040(2) 0.0261(16) 0.0006(14) 0.0005(14) 0.0002(16)
C16 0.060(3) 0.043(2) 0.0271(19) -0.0062(17) 0.0031(19) -0.001(2)
C17 0.059(3) 0.034(2) 0.040(2) -0.0040(18) 0.009(2) 0.004(2)
N18 0.040(2) 0.0371(19) 0.0324(16) 0.0006(14) 0.0041(15) 0.0075(16)
C19 0.039(3) 0.056(3) 0.045(2) 0.006(2) 0.004(2) 0.015(2)
C20 0.045(3) 0.046(3) 0.046(2) 0.0034(19) 0.009(2) 0.000(2)
S1A 0.0396(6) 0.0394(5) 0.0300(5) -0.0008(4) -0.0073(4) -0.0002(5)
O1A 0.0412(18) 0.0446(17) 0.0306(15) -0.0049(13) -0.0062(13) -0.0022(15)
O1B 0.065(2) 0.050(2) 0.057(2) 0.0032(17) -0.0132(18) 0.0126(19)
O1C 0.060(2) 0.066(2) 0.0328(16) -0.0039(15) 0.0039(15) 0.0047(18)
C1A 0.050(3) 0.052(3) 0.061(3) -0.016(2) -0.003(3) -0.016(2)
F1A 0.098(4) 0.144(5) 0.088(3) -0.037(3) -0.028(3) -0.050(4)
F1B 0.099(4) 0.045(2) 0.144(5) 0.006(2) 0.019(3) -0.011(2)
F1C 0.050(2) 0.094(3) 0.114(3) -0.024(3) 0.025(2) -0.021(2)
S2A 0.0448(6) 0.0410(5) 0.0263(5) -0.0004(4) 0.0006(4) -0.0101(5)
O2A 0.040(2) 0.048(2) 0.063(2) -0.0087(17) 0.0146(16) -0.0116(16)
O2B 0.084(3) 0.071(3) 0.0266(16) 0.0029(15) -0.0008(17) -0.016(2)
O2C 0.068(2) 0.0413(18) 0.0368(16) -0.0026(14) -0.0050(16) -0.0100(17)
C2A 0.047(3) 0.052(3) 0.052(3) -0.002(2) 0.003(2) -0.005(2)
F2A 0.0423(19) 0.090(3) 0.121(4) -0.014(3) 0.012(2) -0.0131(19)
F2B 0.087(3) 0.074(2) 0.068(2) 0.0201(19) -0.007(2) 0.015(2)
F2C 0.076(3) 0.065(2) 0.084(3) -0.027(2) 0.006(2) 0.0048(19)

loop_
_atom_type_symbol
_atom_type_description
_atom_type_scat_dispersion_real
_atom_type_scat_dispersion_imag
_atom_type_scat_source
C C 0.0033 0.0016 'International Tables Vol C Tables 4.2.6.8 and 6.1.1.4'
H H 0.0000 0.0000 'International Tables Vol C Tables 4.2.6.8 and 6.1.1.4'
N N 0.0061 0.0033 'International Tables Vol C Tables 4.2.6.8 and 6.1.1.4'
O O 0.0106 0.0060 'International Tables Vol C Tables 4.2.6.8 and 6.1.1.4'
F F 0.0171 0.0103 'International Tables Vol C Tables 4.2.6.8 and 6.1.1.4'
S S 0.1246 0.1234 'International Tables Vol C Tables 4.2.6.8 and 6.1.1.4'
Fe Fe 0.3463 0.8444 'International Tables Vol C Tables 4.2.6.8 and 6.1.1.4'

loop_
_geom_angle_atom_site_label_1
_geom_angle_atom_site_label_2
_geom_angle_atom_site_label_3
_geom_angle
_geom_angle_site_symmetry_1
_geom_angle_site_symmetry_3
_geom_angle_publ_flag
O1A Fe N1 110.13(14) . . ?
O1A Fe N15 99.07(14) . . ?
N1 Fe N15 148.67(15) . . ?
O1A Fe N8 168.28(15) . . ?
N1 Fe N8 77.36(14) . . ?
N15 Fe N8 75.84(14) . . ?
O1A Fe O2A 85.01(14) . . ?
N1 Fe O2A 87.95(15) . . ?
N15 Fe O2A 83.40(15) . . ?
N8 Fe O2A 104.62(15) . . ?
O1A Fe N18 88.32(15) . . ?
N1 Fe N18 91.91(14) . . ?
N15 Fe N18 100.26(14) . . ?
N8 Fe N18 82.31(15) . . ?
O2A Fe N18 172.84(14) . . ?
C6 N1 C2 117.8(4) . . ?
C6 N1 Fe 117.5(3) . . ?
C2 N1 Fe 124.7(3) . . ?
N1 C2 C3 123.7(4) . . ?
C2 C3 C4 118.2(4) . . ?
C3 C4 C5 119.3(4) . . ?
C4 C5 C6 118.6(4) . . ?
N1 C6 C5 122.4(4) . . ?
N1 C6 C7 117.9(4) . . ?
C5 C6 C7 119.6(4) . . ?
N8 C7 C6 113.5(4) . . ?
C9 N8 C7 111.9(4) . . ?
C9 N8 C16 110.2(3) . . ?
C7 N8 C16 111.7(4) . . ?
C9 N8 Fe 107.2(3) . . ?
C7 N8 Fe 111.7(3) . . ?
C16 N8 Fe 103.8(3) . . ?
N8 C9 C10 110.1(4) . . ?
N15 C10 C11 122.3(5) . . ?
N15 C10 C9 117.7(4) . . ?
C11 C10 C9 119.9(4) . . ?
C12 C11 C10 118.4(5) . . ?
C11 C12 C13 119.3(4) . . ?
C14 C13 C12 118.8(5) . . ?
N15 C14 C13 122.5(5) . . ?
C10 N15 C14 118.6(4) . . ?
C10 N15 Fe 115.0(3) . . ?
C14 N15 Fe 126.3(3) . . ?
N8 C16 C17 110.8(4) . . ?
N18 C17 C16 111.6(4) . . ?
C19 N18 C17 108.2(4) . . ?
C19 N18 C20 109.0(4) . . ?
C17 N18 C20 111.3(4) . . ?
C19 N18 Fe 113.3(3) . . ?
C17 N18 Fe 104.9(3) . . ?
C20 N18 Fe 110.0(3) . . ?
O1C S1A O1B 116.2(3) . . ?
O1C S1A O1A 114.5(2) . . ?
O1B S1A O1A 113.6(2) . . ?
O1C S1A C1A 104.1(3) . . ?
O1B S1A C1A 104.5(3) . . ?
O1A S1A C1A 101.8(2) . . ?
S1A O1A Fe 144.1(2) . . ?
F1A C1A F1B 108.8(5) . . ?
F1A C1A F1C 108.1(6) . . ?
F1B C1A F1C 106.8(6) . . ?
F1A C1A S1A 110.6(5) . . ?
F1B C1A S1A 111.1(4) . . ?
F1C C1A S1A 111.3(4) . . ?
O2B S2A O2C 115.5(2) . . ?
O2B S2A O2A 115.2(3) . . ?
O2C S2A O2A 114.0(2) . . ?
O2B S2A C2A 104.3(3) . . ?
O2C S2A C2A 102.9(2) . . ?
O2A S2A C2A 102.5(2) . . ?
S2A O2A Fe 134.8(2) . . ?
F2B C2A F2C 108.9(5) . . ?
F2B C2A F2A 106.7(5) . . ?
F2C C2A F2A 107.9(5) . . ?
F2B C2A S2A 111.7(4) . . ?
F2C C2A S2A 111.4(4) . . ?
F2A C2A S2A 110.1(4) . . ?

loop_
_geom_bond_atom_site_label_1
_geom_bond_atom_site_label_2
_geom_bond_distance
_geom_bond_site_symmetry_2
_geom_bond_publ_flag
Fe O1A 2.088(3) . ?
Fe N1 2.161(4) . ?
Fe N15 2.174(4) . ?
Fe N8 2.238(4) . ?
Fe O2A 2.240(4) . ?
Fe N18 2.242(4) . ?
N1 C6 1.337(6) . ?
N1 C2 1.340(6) . ?
C2 C3 1.375(7) . ?
C3 C4 1.380(8) . ?
C4 C5 1.386(7) . ?
C5 C6 1.393(6) . ?
C6 C7 1.512(6) . ?
C7 N8 1.475(6) . ?
N8 C9 1.474(6) . ?
N8 C16 1.498(6) . ?
C9 C10 1.507(7) . ?
C10 N15 1.335(6) . ?
C10 C11 1.396(7) . ?
C11 C12 1.383(8) . ?
C12 C13 1.391(8) . ?
C13 C14 1.373(7) . ?
C14 N15 1.351(6) . ?
C16 C17 1.516(7) . ?
C17 N18 1.481(6) . ?
N18 C19 1.475(6) . ?
N18 C20 1.485(6) . ?
S1A O1C 1.430(4) . ?
S1A O1B 1.434(4) . ?
S1A O1A 1.466(3) . ?
S1A C1A 1.817(6) . ?
C1A F1A 1.313(7) . ?
C1A F1B 1.323(8) . ?
C1A F1C 1.333(7) . ?
S2A O2B 1.433(4) . ?
S2A O2C 1.446(3) . ?
S2A O2A 1.454(4) . ?
S2A C2A 1.828(6) . ?
C2A F2B 1.320(7) . ?
C2A F2C 1.329(7) . ?
C2A F2A 1.330(7) . ?
